data_4077218
loop_
_publ_author_name
'Bennett, Martin A.'
'Hockless, David C. R.'
'Rae, A. David'
'Welling, Lee L.'
'Willis, Anthony C.'

_publ_section_title
;
 Carbon&#x2212;Carbon Coupling in Dinuclear Cycloaurated Complexes
 Containing Bridging 2-(Diphenylphosphino)phenyl or
 2-(Diethylphosphino)phenyl. Role of the Axial Ligand and the Fine Balance
 between Gold(II)&#x2212;Gold(II) and Gold(I)&#x2212;Gold(III)
;
_journal_issue 1
_journal_name_full Organometallics
_journal_page_first 79
_journal_paper_doi 10.1021/om000773w
_journal_volume 20
_journal_year 2001
_chemical_formula_moiety 'C38 H34 Au2 P2 '
_chemical_formula_sum 'C38 H34 Au2 P2'
_chemical_formula_weight 946.57
_space_group_IT_number 2
_symmetry_cell_setting triclinic
_symmetry_Int_Tables_number 2
_symmetry_space_group_name_Hall '-P 1'
_symmetry_space_group_name_H-M 'P -1'
_audit_creation_date 2000-10-05
_audit_creation_method 'by teXsan v1.8'
_audit_update_record
;
1994-09-06  dcrh does report
2000-10-05 - Report on C38 H34 Au2 P2
             by David C. R. Hockless
             for Lee L. Welling and Martin A. Bennett
2000-10-05 - passes checkcif tests with minor warnings
              ** data weak

;
_cell_angle_alpha 106.97(1)
_cell_angle_beta 94.32(1)
_cell_angle_gamma 99.98(2)
_cell_formula_units_Z 2
_cell_length_a 9.414(2)
_cell_length_b 11.173(2)
_cell_length_c 16.567(2)
_cell_measurement_reflns_used 25
_cell_measurement_temperature 296.2
_cell_measurement_theta_max 50.0
_cell_measurement_theta_min 49.6
_cell_volume 1626.7(5)
_computing_cell_refinement 'MSC/AFC Diffractometer Control'
_computing_data_collection 'MSC/AFC Diffractometer Control'
_computing_data_reduction 'teXsan (MSC, 1992-1997)'
_computing_publication_material 'teXsan (MSC, 1992-1997)'
_computing_structure_refinement 'teXsan (MSC, 1992-1997)'
_computing_structure_solution
;
'DIRDIF92 PATTY (Beurskens, 1992)
;
_diffrn_ambient_temperature 296.2
_diffrn_measurement_device_details
;
Rigaku AFC6R diffractometer with extended arm and
evacuated collimator and beam tunnel.
Data cannot be collected beyond \y 60 deg in this configuration.
;
_diffrn_measurement_device_type 'Rigaku AFC6R'
_diffrn_measurement_method \w-2\q
_diffrn_orient_matrix_UB_11 -0.04284
_diffrn_orient_matrix_UB_12 -0.08901
_diffrn_orient_matrix_UB_13 -0.03748
_diffrn_orient_matrix_UB_21 0.09881
_diffrn_orient_matrix_UB_22 -0.02140
_diffrn_orient_matrix_UB_23 0.00127
_diffrn_orient_matrix_UB_31 -0.01565
_diffrn_orient_matrix_UB_32 -0.02756
_diffrn_orient_matrix_UB_33 0.05147
_diffrn_radiation_detector 'scintillation counter'
_diffrn_radiation_monochromator graphite
_diffrn_radiation_source 'Rigaku rotating anode'
_diffrn_radiation_type 'Cu K\a'
_diffrn_radiation_wavelength 1.5418
_diffrn_reflns_av_R_equivalents 0.04658
_diffrn_reflns_limit_h_max 10
_diffrn_reflns_limit_h_min -10
_diffrn_reflns_limit_k_max 11
_diffrn_reflns_limit_k_min -12
_diffrn_reflns_limit_l_max 18
_diffrn_reflns_limit_l_min 0
_diffrn_reflns_number 5017
_diffrn_reflns_reduction_process 'Lp corrections applied'
_diffrn_reflns_theta_max 60.17
_diffrn_reflns_theta_min 4.22
_diffrn_standards_decay_% 2.24
_diffrn_standards_interval_count 150
_diffrn_standards_number 3
_exptl_absorpt_coefficient_mu 17.541
_exptl_absorpt_correction_T_max 0.373
_exptl_absorpt_correction_T_min 0.106
_exptl_absorpt_correction_type analytical
_exptl_absorpt_process_details
;
analytical (de Meulenaer & Tompa, 1965)
;
_exptl_crystal_colour colourless
_exptl_crystal_density_diffrn 1.932
_exptl_crystal_density_meas ?
_exptl_crystal_description prism
_exptl_crystal_F_000 900.00
_exptl_crystal_size_max 0.16
_exptl_crystal_size_mid 0.14
_exptl_crystal_size_min 0.07
_refine_diff_density_max 1.73
_refine_diff_density_min -2.54
_refine_ls_extinction_coef 0.000001663
_refine_ls_extinction_expression 'equ(3) Acta Cryst.(1968) A24, p213.'
_refine_ls_extinction_method 'Zachariasen (1967)'
_refine_ls_goodness_of_fit_ref 3.790
_refine_ls_hydrogen_treatment noref
_refine_ls_matrix_type full
_refine_ls_number_constraints 0
_refine_ls_number_parameters 380
_refine_ls_number_reflns 4529
_refine_ls_number_restraints 0
_refine_ls_R_factor_gt 0.0350
_refine_ls_shift/su_max 0.0280
_refine_ls_shift/su_mean 0.0000
_refine_ls_structure_factor_coef F
_refine_ls_weighting_details 'w = 1/[\s^2^(Fo) + 0.00006|Fo|^2^]'
_refine_ls_weighting_scheme sigma
_refine_ls_wR_factor_ref 0.0470
_reflns_number_gt 4529
_reflns_number_total 4824
_reflns_threshold_expression I>3.00\s(I)
_cod_data_source_file om000773w.cif
_cod_data_source_block llw6
_cod_depositor_comments
;
The following automatic conversions were performed:

'_exptl_crystal_density_meas' value 'not measured' was changed to '?'
- the value is perceived as not measured.

Automatic conversion script
Id: cif_fix_values 3008 2015-01-20 13:52:24Z robertas 
;
_cod_original_cell_volume 1626.8(6)
_cod_original_sg_symbol_H-M 'P -1       '
_cod_original_formula_sum 'C38 H34 Au2 P2 '
_cod_database_code 4077218

loop_
_symmetry_equiv_pos_as_xyz
'   +x,   +y,   +z'
'   -x,   -y,   -z'

loop_
_atom_site_label
_atom_site_fract_x
_atom_site_fract_y
_atom_site_fract_z
_atom_site_U_iso_or_equiv
_atom_site_occupancy
_atom_site_adp_type
_atom_site_calc_flag
Au(1) 0.21607(3) 0.03613(3) 0.19604(2) 0.0335(1) 1.000 Uani d
Au(2) 0.13438(3) -0.06608(3) 0.33097(2) 0.0343(1) 1.000 Uani d
P(1) 0.1581(2) 0.1481(2) 0.4043(1) 0.0334(5) 1.000 Uani d
P(2) 0.1193(2) -0.1769(2) 0.1144(1) 0.0351(5) 1.000 Uani d
C(1) 0.0249(9) 0.1031(8) 0.1816(6) 0.050(3) 1.000 Uani d
C(2) 0.4202(9) -0.0148(8) 0.2162(6) 0.046(2) 1.000 Uani d
C(3) 0.3058(8) 0.2155(7) 0.2779(5) 0.034(2) 1.000 Uani d
C(4) 0.4031(8) 0.3012(7) 0.2499(5) 0.040(2) 1.000 Uani d
C(5) 0.4662(9) 0.4221(7) 0.3033(6) 0.044(2) 1.000 Uani d
C(6) 0.4345(8) 0.4629(7) 0.3850(6) 0.045(2) 1.000 Uani d
C(7) 0.3399(8) 0.3788(7) 0.4141(5) 0.040(2) 1.000 Uani d
C(8) 0.2789(7) 0.2558(7) 0.3616(5) 0.033(2) 1.000 Uani d
C(9) -0.0119(8) 0.2033(7) 0.4122(5) 0.039(2) 1.000 Uani d
C(10) -0.0301(9) 0.3234(8) 0.4091(7) 0.053(3) 1.000 Uani d
C(11) -0.162(1) 0.3589(9) 0.4138(8) 0.065(3) 1.000 Uani d
C(12) -0.282(1) 0.274(1) 0.4206(8) 0.071(4) 1.000 Uani d
C(13) -0.267(1) 0.155(1) 0.424(1) 0.094(4) 1.000 Uani d
C(14) -0.133(1) 0.1214(9) 0.4210(9) 0.077(4) 1.000 Uani d
C(15) 0.2445(8) 0.1876(7) 0.5136(6) 0.041(2) 1.000 Uani d
C(16) 0.182(1) 0.2402(8) 0.5856(6) 0.050(3) 1.000 Uani d
C(17) 0.253(1) 0.2621(9) 0.6655(6) 0.065(3) 1.000 Uani d
C(18) 0.390(1) 0.2331(9) 0.6770(7) 0.065(3) 1.000 Uani d
C(19) 0.4529(9) 0.1806(9) 0.6050(7) 0.054(3) 1.000 Uani d
C(20) 0.3810(9) 0.1567(8) 0.5257(6) 0.048(3) 1.000 Uani d
C(21) 0.1423(7) -0.2489(7) 0.2605(5) 0.033(2) 1.000 Uani d
C(22) 0.1513(8) -0.3441(7) 0.3008(5) 0.042(2) 1.000 Uani d
C(23) 0.1806(9) -0.4624(8) 0.2567(6) 0.049(3) 1.000 Uani d
C(24) 0.205(1) -0.4914(8) 0.1725(6) 0.052(3) 1.000 Uani d
C(25) 0.1930(9) -0.4021(7) 0.1307(5) 0.043(2) 1.000 Uani d
C(26) 0.1580(8) -0.2847(7) 0.1721(5) 0.034(2) 1.000 Uani d
C(27) -0.0772(8) -0.2255(7) 0.0836(5) 0.038(2) 1.000 Uani d
C(28) -0.1626(9) -0.3165(9) 0.1107(6) 0.052(3) 1.000 Uani d
C(29) -0.314(1) -0.353(1) 0.0814(7) 0.062(3) 1.000 Uani d
C(30) -0.378(1) -0.2957(9) 0.0306(7) 0.064(3) 1.000 Uani d
C(31) -0.293(1) -0.2073(9) 0.0010(6) 0.057(3) 1.000 Uani d
C(32) -0.147(1) -0.1724(8) 0.0276(6) 0.055(3) 1.000 Uani d
C(33) 0.1875(8) -0.2172(7) 0.0123(5) 0.038(2) 1.000 Uani d
C(34) 0.128(1) -0.3310(8) -0.0532(6) 0.049(3) 1.000 Uani d
C(35) 0.171(1) -0.3521(9) -0.1325(6) 0.054(3) 1.000 Uani d
C(36) 0.2758(9) -0.262(1) -0.1479(6) 0.054(3) 1.000 Uani d
C(37) 0.3351(9) -0.153(1) -0.0857(6) 0.058(3) 1.000 Uani d
C(38) 0.2937(9) -0.1289(8) -0.0048(6) 0.047(2) 1.000 Uani d
H(1a) -0.0078 0.1317 0.2354 0.060 1.000 Uiso c
H(1b) 0.0434 0.1721 0.1586 0.060 1.000 Uiso c
H(1c) -0.0477 0.0361 0.1440 0.060 1.000 Uiso c
H(2a) 0.4438 -0.0044 0.2750 0.056 1.000 Uiso c
H(2b) 0.4147 -0.1014 0.1839 0.056 1.000 Uiso c
H(2c) 0.4933 0.0388 0.1988 0.056 1.000 Uiso c
H(4) 0.4257 0.2752 0.1932 0.048 1.000 Uiso c
H(5) 0.5323 0.4777 0.2832 0.053 1.000 Uiso c
H(6) 0.4762 0.5469 0.4212 0.054 1.000 Uiso c
H(7) 0.3168 0.4061 0.4706 0.048 1.000 Uiso c
H(10) 0.0516 0.3822 0.4035 0.064 1.000 Uiso c
H(11) -0.1702 0.4417 0.4124 0.078 1.000 Uiso c
H(12) -0.3748 0.2970 0.4228 0.085 1.000 Uiso c
H(13) -0.3489 0.0962 0.4289 0.113 1.000 Uiso c
H(14) -0.1244 0.0399 0.4250 0.093 1.000 Uiso c
H(16) 0.0897 0.2614 0.5794 0.060 1.000 Uiso c
H(17) 0.2082 0.2975 0.7139 0.078 1.000 Uiso c
H(18) 0.4396 0.2489 0.7324 0.078 1.000 Uiso c
H(19) 0.5467 0.1613 0.6112 0.065 1.000 Uiso c
H(20) 0.4244 0.1181 0.4774 0.058 1.000 Uiso c
H(22) 0.1370 -0.3269 0.3589 0.050 1.000 Uiso c
H(23) 0.1839 -0.5245 0.2852 0.059 1.000 Uiso c
H(24) 0.2295 -0.5706 0.1440 0.062 1.000 Uiso c
H(25) 0.2088 -0.4209 0.0728 0.052 1.000 Uiso c
H(28) -0.1202 -0.3543 0.1484 0.062 1.000 Uiso c
H(29) -0.3714 -0.4181 0.0977 0.074 1.000 Uiso c
H(30) -0.4809 -0.3163 0.0155 0.077 1.000 Uiso c
H(31) -0.3360 -0.1713 -0.0375 0.069 1.000 Uiso c
H(32) -0.0897 -0.1104 0.0079 0.066 1.000 Uiso c
H(34) 0.0561 -0.3939 -0.0427 0.059 1.000 Uiso c
H(35) 0.1296 -0.4291 -0.1767 0.065 1.000 Uiso c
H(36) 0.3062 -0.2775 -0.2028 0.065 1.000 Uiso c
H(37) 0.4065 -0.0910 -0.0973 0.070 1.000 Uiso c
H(38) 0.3381 -0.0521 0.0388 0.057 1.000 Uiso c

loop_
_atom_site_aniso_label
_atom_site_aniso_U_11
_atom_site_aniso_U_22
_atom_site_aniso_U_33
_atom_site_aniso_U_12
_atom_site_aniso_U_13
_atom_site_aniso_U_23
Au(1) 0.0323(2) 0.0279(2) 0.0396(2) 0.0041(1) 0.0063(1) 0.0105(1)
Au(2) 0.0331(2) 0.0292(2) 0.0413(2) 0.0057(1) 0.0079(1) 0.0115(1)
P(1) 0.028(1) 0.0303(9) 0.041(1) 0.0058(8) 0.0058(8) 0.0099(8)
P(2) 0.034(1) 0.0288(9) 0.041(1) 0.0051(8) 0.0062(8) 0.0096(8)
C(1) 0.047(5) 0.042(5) 0.062(6) 0.010(4) 0.010(4) 0.017(4)
C(2) 0.043(5) 0.046(5) 0.054(5) 0.013(4) 0.012(4) 0.019(4)
C(3) 0.027(4) 0.029(4) 0.044(5) 0.005(3) 0.006(3) 0.008(3)
C(4) 0.038(4) 0.033(4) 0.055(5) 0.006(3) 0.010(4) 0.021(4)
C(5) 0.041(5) 0.035(4) 0.055(5) 0.001(4) 0.004(4) 0.016(4)
C(6) 0.035(4) 0.028(4) 0.066(6) 0.001(3) -0.004(4) 0.014(4)
C(7) 0.037(4) 0.039(4) 0.043(5) 0.008(3) 0.003(3) 0.012(4)
C(8) 0.027(4) 0.027(4) 0.040(4) 0.006(3) 0.002(3) 0.002(3)
C(9) 0.028(4) 0.039(4) 0.047(5) 0.006(3) 0.003(3) 0.008(4)
C(10) 0.038(5) 0.048(5) 0.077(7) 0.008(4) 0.012(4) 0.022(5)
C(11) 0.051(6) 0.045(5) 0.112(9) 0.021(4) 0.021(6) 0.033(6)
C(12) 0.043(6) 0.073(7) 0.111(9) 0.027(5) 0.024(6) 0.040(7)
C(13) 0.033(5) 0.053(6) 0.20(2) 0.013(5) 0.036(7) 0.043(8)
C(14) 0.040(5) 0.043(5) 0.16(1) 0.012(4) 0.036(6) 0.036(6)
C(15) 0.030(4) 0.035(4) 0.058(5) 0.003(3) 0.006(4) 0.019(4)
C(16) 0.049(5) 0.052(5) 0.046(5) 0.007(4) 0.009(4) 0.013(4)
C(17) 0.087(8) 0.053(6) 0.049(6) 0.011(5) 0.008(5) 0.008(4)
C(18) 0.079(7) 0.051(5) 0.059(6) -0.001(5) -0.012(5) 0.022(5)
C(19) 0.040(5) 0.050(5) 0.071(7) 0.000(4) -0.008(5) 0.025(5)
C(20) 0.039(5) 0.053(5) 0.060(6) 0.012(4) 0.011(4) 0.025(4)
C(21) 0.026(4) 0.031(4) 0.041(4) 0.004(3) 0.005(3) 0.011(3)
C(22) 0.038(4) 0.039(4) 0.048(5) 0.007(4) 0.004(4) 0.015(4)
C(23) 0.044(5) 0.044(5) 0.065(6) 0.012(4) 0.009(4) 0.027(4)
C(24) 0.061(6) 0.033(4) 0.063(6) 0.022(4) 0.004(5) 0.012(4)
C(25) 0.050(5) 0.035(4) 0.042(5) 0.009(4) 0.004(4) 0.007(4)
C(26) 0.027(4) 0.027(4) 0.047(5) 0.005(3) 0.000(3) 0.010(3)
C(27) 0.031(4) 0.033(4) 0.048(5) 0.006(3) 0.005(3) 0.010(3)
C(28) 0.040(5) 0.054(5) 0.063(6) 0.001(4) 0.009(4) 0.025(5)
C(29) 0.040(5) 0.069(6) 0.075(7) -0.004(5) 0.006(5) 0.029(6)
C(30) 0.035(5) 0.058(6) 0.086(8) -0.002(4) -0.009(5) 0.012(5)
C(31) 0.050(5) 0.053(5) 0.066(6) 0.014(4) -0.010(5) 0.016(5)
C(32) 0.048(5) 0.040(5) 0.074(7) -0.001(4) -0.010(5) 0.021(4)
C(33) 0.033(4) 0.036(4) 0.048(5) 0.006(3) 0.009(3) 0.017(4)
C(34) 0.059(6) 0.032(4) 0.051(5) 0.001(4) 0.013(4) 0.006(4)
C(35) 0.067(6) 0.049(5) 0.041(5) 0.015(5) 0.008(4) 0.003(4)
C(36) 0.039(5) 0.083(7) 0.046(5) 0.018(5) 0.016(4) 0.023(5)
C(37) 0.037(5) 0.077(7) 0.058(6) 0.000(5) 0.012(4) 0.021(5)
C(38) 0.037(4) 0.051(5) 0.053(5) 0.007(4) 0.005(4) 0.016(4)

loop_
_atom_type_symbol
_atom_type_oxidation_number
_atom_type_number_in_cell
_atom_type_scat_dispersion_real
_atom_type_scat_dispersion_imag
_atom_type_scat_source
C 0 76 0.017 0.009
;International Tables for Crystallography
(1992, Vol. C, Tables 4.2.6.8 and 6.1.1.1)
;
H 0 68 0.000 0.000
;International Tables for Crystallography
(1992, Vol. C, Table 6.1.1.2)
;
Au 0 4 -5.096 7.297
;International Tables for Crystallography
(1992, Vol. C, Tables 4.2.6.8 and 6.1.1.1)
;
P 0 4 0.283 0.434
;International Tables for Crystallography
(1992, Vol. C, Tables 4.2.6.8 and 6.1.1.1)
;

loop_
_geom_angle_atom_site_label_1
_geom_angle_atom_site_label_2
_geom_angle_atom_site_label_3
_geom_angle
_geom_angle_publ_flag
Au(2) Au(1) P(2) 80.86(5) yes
Au(2) Au(1) C(1) 95.2(3) yes
Au(2) Au(1) C(2) 86.2(2) yes
Au(2) Au(1) C(3) 93.8(2) yes
P(2) Au(1) C(1) 96.0(2) yes
P(2) Au(1) C(2) 89.1(2) yes
P(2) Au(1) C(3) 174.0(2) yes
C(1) Au(1) C(2) 174.9(3) yes
C(1) Au(1) C(3) 87.2(3) yes
C(2) Au(1) C(3) 87.8(3) yes
Au(1) Au(2) P(1) 81.81(5) yes
Au(1) Au(2) C(21) 92.6(2) yes
P(1) Au(2) C(21) 171.7(2) yes
Au(2) P(1) C(8) 114.0(2) yes
Au(2) P(1) C(9) 114.8(3) yes
Au(2) P(1) C(15) 111.7(3) yes
C(8) P(1) C(9) 107.0(3) yes
C(8) P(1) C(15) 102.7(3) yes
C(9) P(1) C(15) 105.6(4) yes
Au(1) P(2) C(26) 110.6(2) yes
Au(1) P(2) C(27) 118.3(2) yes
Au(1) P(2) C(33) 111.5(3) yes
C(26) P(2) C(27) 103.0(3) yes
C(26) P(2) C(33) 110.5(4) yes
C(27) P(2) C(33) 102.4(4) yes
Au(1) C(1) H(1a) 109.5 no
Au(1) C(1) H(1b) 109.4 no
Au(1) C(1) H(1c) 109.5 no
H(1a) C(1) H(1b) 109.4 no
H(1a) C(1) H(1c) 109.5 no
H(1b) C(1) H(1c) 109.4 no
Au(1) C(2) H(2a) 109.5 no
Au(1) C(2) H(2b) 109.5 no
Au(1) C(2) H(2c) 109.5 no
H(2a) C(2) H(2b) 109.5 no
H(2a) C(2) H(2c) 109.5 no
H(2b) C(2) H(2c) 109.5 no
Au(1) C(3) C(4) 119.6(6) yes
Au(1) C(3) C(8) 122.7(5) yes
C(4) C(3) C(8) 117.6(7) yes
C(3) C(4) C(5) 121.2(8) yes
C(3) C(4) H(4) 119.4 no
C(5) C(4) H(4) 119.4 no
C(4) C(5) C(6) 120.8(8) yes
C(4) C(5) H(5) 119.6 no
C(6) C(5) H(5) 119.6 no
C(5) C(6) C(7) 118.8(7) yes
C(5) C(6) H(6) 120.6 no
C(7) C(6) H(6) 120.6 no
C(6) C(7) C(8) 120.8(8) yes
C(6) C(7) H(7) 119.6 no
C(8) C(7) H(7) 119.6 no
P(1) C(8) C(3) 120.4(5) yes
P(1) C(8) C(7) 118.9(6) yes
C(3) C(8) C(7) 120.7(7) yes
P(1) C(9) C(10) 124.6(6) yes
P(1) C(9) C(14) 118.4(6) yes
C(10) C(9) C(14) 116.9(7) yes
C(9) C(10) C(11) 122.0(8) yes
C(9) C(10) H(10) 119.0 no
C(11) C(10) H(10) 119.0 no
C(10) C(11) C(12) 119.8(8) yes
C(10) C(11) H(11) 120.1 no
C(12) C(11) H(11) 120.1 no
C(11) C(12) C(13) 119.1(8) yes
C(11) C(12) H(12) 120.5 no
C(13) C(12) H(12) 120.4 no
C(12) C(13) C(14) 121(1) yes
C(12) C(13) H(13) 119.7 no
C(14) C(13) H(13) 119.6 no
C(9) C(14) C(13) 121.5(9) yes
C(9) C(14) H(14) 119.3 no
C(13) C(14) H(14) 119.3 no
P(1) C(15) C(16) 124.9(6) yes
P(1) C(15) C(20) 117.4(6) yes
C(16) C(15) C(20) 117.6(8) yes
C(15) C(16) C(17) 120.9(9) yes
C(15) C(16) H(16) 119.6 no
C(17) C(16) H(16) 119.5 no
C(16) C(17) C(18) 121.1(9) yes
C(16) C(17) H(17) 119.5 no
C(18) C(17) H(17) 119.4 no
C(17) C(18) C(19) 118.1(9) yes
C(17) C(18) H(18) 120.9 no
C(19) C(18) H(18) 121.0 no
C(18) C(19) C(20) 120.6(8) yes
C(18) C(19) H(19) 119.7 no
C(20) C(19) H(19) 119.7 no
C(15) C(20) C(19) 121.6(9) yes
C(15) C(20) H(20) 119.2 no
C(19) C(20) H(20) 119.2 no
Au(2) C(21) C(22) 120.5(6) yes
Au(2) C(21) C(26) 123.2(5) yes
C(22) C(21) C(26) 115.8(7) yes
C(21) C(22) C(23) 121.4(8) yes
C(21) C(22) H(22) 119.3 no
C(23) C(22) H(22) 119.3 no
C(22) C(23) C(24) 121.6(8) yes
C(22) C(23) H(23) 119.2 no
C(24) C(23) H(23) 119.2 no
C(23) C(24) C(25) 118.4(8) yes
C(23) C(24) H(24) 120.8 no
C(25) C(24) H(24) 120.8 no
C(24) C(25) C(26) 121.4(8) yes
C(24) C(25) H(25) 119.3 no
C(26) C(25) H(25) 119.3 no
P(2) C(26) C(21) 117.3(5) yes
P(2) C(26) C(25) 121.4(6) yes
C(21) C(26) C(25) 121.2(7) yes
P(2) C(27) C(28) 122.6(6) yes
P(2) C(27) C(32) 119.6(6) yes
C(28) C(27) C(32) 117.7(7) yes
C(27) C(28) C(29) 119.3(8) yes
C(27) C(28) H(28) 120.4 no
C(29) C(28) H(28) 120.3 no
C(28) C(29) C(30) 121.5(9) yes
C(28) C(29) H(29) 119.2 no
C(30) C(29) H(29) 119.2 no
C(29) C(30) C(31) 119.5(8) yes
C(29) C(30) H(30) 120.2 no
C(31) C(30) H(30) 120.3 no
C(30) C(31) C(32) 119.7(9) yes
C(30) C(31) H(31) 120.1 no
C(32) C(31) H(31) 120.2 no
C(27) C(32) C(31) 122.1(9) yes
C(27) C(32) H(32) 118.9 no
C(31) C(32) H(32) 119.0 no
P(2) C(33) C(34) 122.1(6) yes
P(2) C(33) C(38) 119.4(6) yes
C(34) C(33) C(38) 118.2(8) yes
C(33) C(34) C(35) 120.4(8) yes
C(33) C(34) H(34) 119.8 no
C(35) C(34) H(34) 119.8 no
C(34) C(35) C(36) 120.1(8) yes
C(34) C(35) H(35) 119.9 no
C(36) C(35) H(35) 119.9 no
C(35) C(36) C(37) 120.2(9) yes
C(35) C(36) H(36) 119.9 no
C(37) C(36) H(36) 119.9 no
C(36) C(37) C(38) 121.0(9) yes
C(36) C(37) H(37) 119.5 no
C(38) C(37) H(37) 119.5 no
C(33) C(38) C(37) 119.9(8) yes
C(33) C(38) H(38) 120.0 no
C(37) C(38) H(38) 120.0 no

loop_
_geom_bond_atom_site_label_1
_geom_bond_atom_site_label_2
_geom_bond_distance
_geom_bond_publ_flag
Au(1) Au(2) 2.8874(4) yes
Au(1) P(2) 2.347(2) yes
Au(1) C(1) 2.089(8) yes
Au(1) C(2) 2.126(8) yes
Au(1) C(3) 2.055(7) yes
Au(2) P(1) 2.308(2) yes
Au(2) C(21) 2.053(7) yes
P(1) C(8) 1.840(8) yes
P(1) C(9) 1.812(7) yes
P(1) C(15) 1.824(9) yes
P(2) C(26) 1.807(7) yes
P(2) C(27) 1.824(7) yes
P(2) C(33) 1.816(8) yes
C(1) H(1a) 0.95 no
C(1) H(1b) 0.95 no
C(1) H(1c) 0.95 no
C(2) H(2a) 0.95 no
C(2) H(2b) 0.95 no
C(2) H(2c) 0.95 no
C(3) C(4) 1.41(1) yes
C(3) C(8) 1.38(1) yes
C(4) C(5) 1.38(1) yes
C(4) H(4) 0.95 no
C(5) C(6) 1.37(1) yes
C(5) H(5) 0.95 no
C(6) C(7) 1.40(1) yes
C(6) H(6) 0.95 no
C(7) C(8) 1.39(1) yes
C(7) H(7) 0.95 no
C(9) C(10) 1.40(1) yes
C(9) C(14) 1.38(1) yes
C(10) C(11) 1.36(1) yes
C(10) H(10) 0.95 no
C(11) C(12) 1.38(1) yes
C(11) H(11) 0.95 no
C(12) C(13) 1.38(1) yes
C(12) H(12) 0.95 no
C(13) C(14) 1.37(1) yes
C(13) H(13) 0.95 no
C(14) H(14) 0.95 no
C(15) C(16) 1.39(1) yes
C(15) C(20) 1.40(1) yes
C(16) C(17) 1.37(1) yes
C(16) H(16) 0.95 no
C(17) C(18) 1.40(1) yes
C(17) H(17) 0.95 no
C(18) C(19) 1.39(1) yes
C(18) H(18) 0.95 no
C(19) C(20) 1.36(1) yes
C(19) H(19) 0.95 no
C(20) H(20) 0.95 no
C(21) C(22) 1.42(1) yes
C(21) C(26) 1.43(1) yes
C(22) C(23) 1.40(1) yes
C(22) H(22) 0.95 no
C(23) C(24) 1.38(1) yes
C(23) H(23) 0.95 no
C(24) C(25) 1.38(1) yes
C(24) H(24) 0.95 no
C(25) C(26) 1.40(1) yes
C(25) H(25) 0.95 no
C(27) C(28) 1.38(1) yes
C(27) C(32) 1.42(1) yes
C(28) C(29) 1.42(1) yes
C(28) H(28) 0.95 no
C(29) C(30) 1.36(1) yes
C(29) H(29) 0.95 no
C(30) C(31) 1.39(1) yes
C(30) H(30) 0.95 no
C(31) C(32) 1.36(1) yes
C(31) H(31) 0.95 no
C(32) H(32) 0.95 no
C(33) C(34) 1.40(1) yes
C(33) C(38) 1.38(1) yes
C(34) C(35) 1.37(1) yes
C(34) H(34) 0.95 no
C(35) C(36) 1.37(1) yes
C(35) H(35) 0.95 no
C(36) C(37) 1.35(1) yes
C(36) H(36) 0.95 no
C(37) C(38) 1.39(1) yes
C(37) H(37) 0.95 no
C(38) H(38) 0.95 no

loop_
_geom_contact_atom_site_label_1
_geom_contact_atom_site_label_2
_geom_contact_distance
_geom_contact_site_symmetry_2
_geom_contact_publ_flag
C(5) C(23) 3.31(1) 1_565 no
C(5) C(24) 3.59(1) 1_565 no
C(6) C(23) 3.45(1) 1_565 no
C(6) C(7) 3.59(1) 2_666 no
C(24) C(34) 3.50(1) 2_545 no
C(24) C(35) 3.59(1) 2_545 no

loop_
_geom_torsion_atom_site_label_1
_geom_torsion_atom_site_label_2
_geom_torsion_atom_site_label_3
_geom_torsion_atom_site_label_4
_geom_torsion
_geom_torsion_publ_flag
Au(1) Au(2) P(1) C(8) -23.9(3) no
Au(1) Au(2) P(1) C(9) 100.0(3) no
Au(1) Au(2) P(1) C(15) -139.8(3) no
Au(1) Au(2) C(21) C(22) 162.1(6) no
Au(1) Au(2) C(21) C(26) -9.6(6) no
Au(1) P(2) C(26) C(21) 41.9(6) no
Au(1) P(2) C(26) C(25) -142.0(6) no
Au(1) P(2) C(27) C(28) -116.7(7) no
Au(1) P(2) C(27) C(32) 65.4(8) no
Au(1) P(2) C(33) C(34) -168.9(6) no
Au(1) P(2) C(33) C(38) 5.5(7) no
Au(1) C(3) C(4) C(5) -179.6(6) no
Au(1) C(3) C(8) P(1) -0.2(8) no
Au(1) C(3) C(8) C(7) -178.8(5) no
Au(2) Au(1) P(2) C(26) -35.0(3) no
Au(2) Au(1) P(2) C(27) 83.3(3) no
Au(2) Au(1) P(2) C(33) -158.4(3) no
Au(2) Au(1) C(3) C(4) 161.6(6) no
Au(2) Au(1) C(3) C(8) -16.1(6) no
Au(2) P(1) C(8) C(3) 22.6(6) no
Au(2) P(1) C(8) C(7) -158.7(5) no
Au(2) P(1) C(9) C(10) -143.6(7) no
Au(2) P(1) C(9) C(14) 35.7(9) no
Au(2) P(1) C(15) C(16) -121.1(7) no
Au(2) P(1) C(15) C(20) 55.7(7) no
Au(2) C(21) C(22) C(23) -169.4(6) no
Au(2) C(21) C(26) P(2) -17.3(8) no
Au(2) C(21) C(26) C(25) 166.6(6) no
P(1) Au(2) Au(1) P(2) -162.70(7) no
P(1) Au(2) Au(1) C(1) -67.4(2) no
P(1) Au(2) Au(1) C(2) 107.6(2) no
P(1) Au(2) Au(1) C(3) 20.1(2) no
P(1) Au(2) C(21) C(22) 114(1) no
P(1) Au(2) C(21) C(26) -58(2) no
P(1) C(8) C(3) C(4) -178.0(5) no
P(1) C(8) C(7) C(6) 178.6(6) no
P(1) C(9) C(10) C(11) 178.8(8) no
P(1) C(9) C(14) C(13) -178(1) no
P(1) C(15) C(16) C(17) 177.3(7) no
P(1) C(15) C(20) C(19) -178.9(7) no
P(2) Au(1) Au(2) C(21) 23.5(2) no
P(2) Au(1) C(3) C(4) 135(2) no
P(2) Au(1) C(3) C(8) -43(2) no
P(2) C(26) C(21) C(22) 170.6(5) no
P(2) C(26) C(25) C(24) -172.0(7) no
P(2) C(27) C(28) C(29) -177.7(7) no
P(2) C(27) C(32) C(31) 178.6(8) no
P(2) C(33) C(34) C(35) 173.1(7) no
P(2) C(33) C(38) C(37) -172.9(7) no
C(1) Au(1) Au(2) C(21) 118.8(3) no
C(1) Au(1) P(2) C(26) -129.3(4) no
C(1) Au(1) P(2) C(27) -11.0(4) no
C(1) Au(1) P(2) C(33) 107.3(4) no
C(1) Au(1) C(3) C(4) -103.4(6) no
C(1) Au(1) C(3) C(8) 78.9(6) no
C(2) Au(1) Au(2) C(21) -66.1(3) no
C(2) Au(1) P(2) C(26) 51.3(4) no
C(2) Au(1) P(2) C(27) 169.6(4) no
C(2) Au(1) P(2) C(33) -72.1(4) no
C(2) Au(1) C(3) C(4) 75.6(6) no
C(2) Au(1) C(3) C(8) -102.2(6) no
C(3) Au(1) Au(2) C(21) -153.7(3) no
C(3) Au(1) P(2) C(26) -8(2) no
C(3) Au(1) P(2) C(27) 111(2) no
C(3) Au(1) P(2) C(33) -131(2) no
C(3) C(4) C(5) C(6) -1(1) no
C(3) C(8) P(1) C(9) -105.4(6) no
C(3) C(8) P(1) C(15) 143.7(6) no
C(3) C(8) C(7) C(6) -3(1) no
C(4) C(3) C(8) C(7) 3(1) no
C(4) C(5) C(6) C(7) 2(1) no
C(5) C(4) C(3) C(8) -2(1) no
C(5) C(6) C(7) C(8) 0(1) no
C(7) C(8) P(1) C(9) 73.3(6) no
C(7) C(8) P(1) C(15) -37.7(7) no
C(8) P(1) Au(2) C(21) 25(2) no
C(8) P(1) C(9) C(10) -16.0(9) no
C(8) P(1) C(9) C(14) 163.3(8) no
C(8) P(1) C(15) C(16) 116.3(7) no
C(8) P(1) C(15) C(20) -67.0(7) no
C(9) P(1) Au(2) C(21) 149(2) no
C(9) P(1) C(15) C(16) 4.3(8) no
C(9) P(1) C(15) C(20) -178.9(6) no
C(9) C(10) C(11) C(12) -1(2) no
C(9) C(14) C(13) C(12) -2(2) no
C(10) C(9) P(1) C(15) 92.9(8) no
C(10) C(9) C(14) C(13) 2(2) no
C(10) C(11) C(12) C(13) 1(2) no
C(11) C(10) C(9) C(14) -1(2) no
C(11) C(12) C(13) C(14) 0(2) no
C(14) C(9) P(1) C(15) -87.8(9) no
C(15) P(1) Au(2) C(21) -91(2) no
C(15) C(16) C(17) C(18) 1(2) no
C(15) C(20) C(19) C(18) 2(1) no
C(16) C(15) C(20) C(19) -2(1) no
C(16) C(17) C(18) C(19) 0(2) no
C(17) C(16) C(15) C(20) 1(1) no
C(17) C(18) C(19) C(20) -1(1) no
C(21) C(22) C(23) C(24) 1(1) no
C(21) C(26) P(2) C(27) -85.4(6) no
C(21) C(26) P(2) C(33) 165.9(5) no
C(21) C(26) C(25) C(24) 4(1) no
C(22) C(21) C(26) C(25) -5(1) no
C(22) C(23) C(24) C(25) -3(1) no
C(23) C(22) C(21) C(26) 3(1) no
C(23) C(24) C(25) C(26) 0(1) no
C(25) C(26) P(2) C(27) 90.7(7) no
C(25) C(26) P(2) C(33) -18.0(7) no
C(26) P(2) C(27) C(28) 5.6(8) no
C(26) P(2) C(27) C(32) -172.3(7) no
C(26) P(2) C(33) C(34) 67.6(8) no
C(26) P(2) C(33) C(38) -117.9(7) no
C(27) P(2) C(33) C(34) -41.5(8) no
C(27) P(2) C(33) C(38) 133.0(7) no
C(27) C(28) C(29) C(30) -3(2) no
C(27) C(32) C(31) C(30) 1(2) no
C(28) C(27) P(2) C(33) 120.3(7) no
C(28) C(27) C(32) C(31) 1(1) no
C(28) C(29) C(30) C(31) 5(2) no
C(29) C(28) C(27) C(32) 0(1) no
C(29) C(30) C(31) C(32) -4(2) no
C(32) C(27) P(2) C(33) -57.6(7) no
C(33) C(34) C(35) C(36) 1(1) no
C(33) C(38) C(37) C(36) -1(1) no
C(34) C(33) C(38) C(37) 2(1) no
C(34) C(35) C(36) C(37) 0(1) no
C(35) C(34) C(33) C(38) -1(1) no
C(35) C(36) C(37) C(38) 1(2) no
